data_1506702
loop_
_publ_author_name
'Wedel, Tobias'
'Podlech, Joachim'

_publ_section_title
;
 Enolate addition to a 2-alkylidene[1,3]dithiane-derived bissulfoxide. A
 new a(2)-acceptor.
;
_journal_issue 18
_journal_name_full 'Organic letters'
_journal_page_first 4013
_journal_page_last 4015
_journal_paper_doi 10.1021/ol051670i
_journal_volume 7
_journal_year 2005
_chemical_formula_sum 'C11 H12 O2 S2'
_chemical_formula_weight 240.33
_chemical_name_systematic
; 
 ? 
;
_space_group_IT_number 4
_symmetry_cell_setting monoclinic
_symmetry_space_group_name_Hall 'P 2yb'
_symmetry_space_group_name_H-M 'P 1 21 1'
_atom_sites_solution_hydrogens geom
_atom_sites_solution_primary direct
_atom_sites_solution_secondary difmap
_audit_creation_method SHELXL-97
_cell_angle_alpha 90.00
_cell_angle_beta 103.613(4)
_cell_angle_gamma 90.00
_cell_formula_units_Z 2
_cell_length_a 8.4794(3)
_cell_length_b 6.8463(3)
_cell_length_c 10.1247(5)
_cell_measurement_reflns_used 30
_cell_measurement_temperature 293(2)
_cell_measurement_theta_max 27.5
_cell_measurement_theta_min 26
_cell_volume 571.25(4)
_computing_cell_refinement 'Bruker Xscans v.2.31'
_computing_data_collection 'Bruker Xscans v.2.31'
_computing_data_reduction 'Bruker Xscans v.2.31'
_computing_molecular_graphics 'SHELXTL - XP'
_computing_structure_refinement 'SHELXL-97 (Sheldrick, 1997)'
_computing_structure_solution 'SHELXS-97 (Sheldrick, 1990)'
_diffrn_ambient_temperature 293(2)
_diffrn_measured_fraction_theta_full 0.961
_diffrn_measured_fraction_theta_max 0.961
_diffrn_measurement_device_type 'Siemens P4'
_diffrn_measurement_method 'Omega - Scan'
_diffrn_radiation_monochromator graphite
_diffrn_radiation_source 'fine-focus sealed tube'
_diffrn_radiation_type CuK\a
_diffrn_radiation_wavelength 1.54178
_diffrn_reflns_av_R_equivalents 0.0323
_diffrn_reflns_av_sigmaI/netI 0.0377
_diffrn_reflns_limit_h_max 10
_diffrn_reflns_limit_h_min -9
_diffrn_reflns_limit_k_max 8
_diffrn_reflns_limit_k_min -8
_diffrn_reflns_limit_l_max 12
_diffrn_reflns_limit_l_min -12
_diffrn_reflns_number 2186
_diffrn_reflns_theta_full 67.98
_diffrn_reflns_theta_max 67.98
_diffrn_reflns_theta_min 4.49
_diffrn_standards_interval_count 100
_diffrn_standards_number 3
_exptl_absorpt_coefficient_mu 4.042
_exptl_absorpt_correction_T_max 0.988
_exptl_absorpt_correction_T_min 0.388
_exptl_absorpt_correction_type psi-scan
_exptl_crystal_colour colourless
_exptl_crystal_density_diffrn 1.397
_exptl_crystal_density_method 'not measured'
_exptl_crystal_description plate
_exptl_crystal_F_000 252
_exptl_crystal_size_max 0.5
_exptl_crystal_size_mid 0.3
_exptl_crystal_size_min 0.1
_refine_diff_density_max 0.269
_refine_diff_density_min -0.331
_refine_diff_density_rms 0.068
_refine_ls_abs_structure_details 'Flack H D (1983), Acta Cryst. A39, 876-881'
_refine_ls_abs_structure_Flack -0.03(3)
_refine_ls_extinction_coef 0.059(4)
_refine_ls_extinction_expression Fc^*^=kFc[1+0.001xFc^2^\l^3^/sin(2\q)]^-1/4^
_refine_ls_extinction_method SHELXL
_refine_ls_goodness_of_fit_ref 1.050
_refine_ls_hydrogen_treatment mixed
_refine_ls_matrix_type full
_refine_ls_number_parameters 137
_refine_ls_number_reflns 1899
_refine_ls_number_restraints 1
_refine_ls_restrained_S_all 1.049
_refine_ls_R_factor_all 0.0469
_refine_ls_R_factor_gt 0.0447
_refine_ls_shift/su_max 0.000
_refine_ls_shift/su_mean 0.000
_refine_ls_structure_factor_coef Fsqd
_refine_ls_weighting_details 'calc w=1/[\s^2^(Fo^2^)+(0.0721P)^2^+0.2380P] where P=(Fo^2^+2Fc^2^)/3'
_refine_ls_weighting_scheme calc
_refine_ls_wR_factor_gt 0.1167
_refine_ls_wR_factor_ref 0.1221
_reflns_number_gt 1806
_reflns_number_total 1899
_reflns_threshold_expression >2sigma(I)
_cod_data_source_file ol051670isi20050718_023318.cif
_cod_data_source_block s1111rc
_cod_depositor_comments
;
The following automatic conversions were performed:

'_exptl_absorpt_correction_type' value 'Psi-Scan' changed to
'psi-scan' according to
/home/saulius/struct/CIF-dictionaries/cif_core.dic dictionary named
'cif_core.dic' version 2.4.1 from 2010-06-29.

Automatic conversion script
Id: cif_fix_values 1715 2011-07-08 13:25:40Z adriana 
;
_cod_original_sg_symbol_H-M P2(1)
_cod_database_code 1506702

loop_
_symmetry_equiv_pos_as_xyz
'x, y, z'
'-x, y+1/2, -z'

loop_
_atom_site_label
_atom_site_type_symbol
_atom_site_fract_x
_atom_site_fract_y
_atom_site_fract_z
_atom_site_U_iso_or_equiv
_atom_site_adp_type
_atom_site_occupancy
_atom_site_symmetry_multiplicity
_atom_site_calc_flag
_atom_site_refinement_flags
S1 S 0.77082(11) 0.04034(13) 0.58110(10) 0.0550(3) Uani 1 1 d .
C1 C 0.8543(4) 0.2538(6) 0.6750(4) 0.0508(9) Uani 1 1 d .
O1 O 0.9032(4) -0.1065(5) 0.6032(4) 0.0751(9) Uani 1 1 d .
S2 S 0.71700(11) 0.45543(13) 0.65484(9) 0.0552(3) Uani 1 1 d .
O2 O 0.5558(3) 0.3670(5) 0.6561(3) 0.0688(8) Uani 1 1 d .
C2 C 0.7602(5) 0.1454(7) 0.4169(4) 0.0581(9) Uani 1 1 d .
H2A H 0.8690 0.1790 0.4097 0.070 Uiso 1 1 calc R
H2B H 0.7180 0.0483 0.3478 0.070 Uiso 1 1 calc R
C3 C 0.6541(5) 0.3267(6) 0.3888(4) 0.0607(10) Uani 1 1 d .
H3A H 0.6441 0.3652 0.2950 0.073 Uiso 1 1 calc R
H3B H 0.5465 0.2930 0.3989 0.073 Uiso 1 1 calc R
C4 C 0.7143(5) 0.5005(6) 0.4788(4) 0.0592(10) Uani 1 1 d .
H4A H 0.6449 0.6118 0.4471 0.071 Uiso 1 1 calc R
H4B H 0.8231 0.5333 0.4712 0.071 Uiso 1 1 calc R
C5 C 1.0037(5) 0.2394(6) 0.7568(4) 0.0542(9) Uani 1 1 d .
H5 H 1.0524 0.1185 0.7526 0.065 Uiso 1 1 calc R
C6 C 1.1052(5) 0.3765(7) 0.8513(4) 0.0596(10) Uani 1 1 d .
C7 C 1.0728(6) 0.5732(7) 0.8636(4) 0.0657(11) Uani 1 1 d .
H7 H 0.9818 0.6298 0.8071 0.079 Uiso 1 1 calc R
C8 C 1.1763(7) 0.6847(10) 0.9604(5) 0.0876(17) Uani 1 1 d .
H8 H 1.1550 0.8167 0.9693 0.105 Uiso 1 1 calc R
C9 C 1.3128(8) 0.5991(16) 1.0447(6) 0.117(3) Uani 1 1 d .
H9 H 1.3816 0.6737 1.1107 0.140 Uiso 1 1 calc R
C10 C 1.3450(9) 0.4101(17) 1.0307(8) 0.129(3) Uani 1 1 d .
H10 H 1.4376 0.3548 1.0859 0.155 Uiso 1 1 calc R
C11 C 1.2436(7) 0.2978(13) 0.9365(6) 0.101(2) Uani 1 1 d .
H11 H 1.2672 0.1662 0.9290 0.121 Uiso 1 1 calc R

loop_
_atom_site_aniso_label
_atom_site_aniso_U_11
_atom_site_aniso_U_22
_atom_site_aniso_U_33
_atom_site_aniso_U_23
_atom_site_aniso_U_13
_atom_site_aniso_U_12
S1 0.0400(5) 0.0513(5) 0.0727(6) -0.0040(4) 0.0111(4) -0.0013(4)
C1 0.037(2) 0.060(2) 0.0548(19) -0.0015(16) 0.0089(16) 0.0031(16)
O1 0.0590(19) 0.0529(14) 0.107(2) -0.0109(15) 0.0069(16) 0.0124(13)
S2 0.0419(5) 0.0571(5) 0.0649(5) -0.0037(4) 0.0091(4) 0.0093(4)
O2 0.0415(15) 0.0848(19) 0.0824(18) 0.0103(16) 0.0197(13) 0.0092(14)
C2 0.043(2) 0.068(2) 0.064(2) -0.0174(18) 0.0158(17) -0.0112(19)
C3 0.046(2) 0.068(2) 0.065(2) 0.0031(19) 0.0077(18) -0.0070(19)
C4 0.044(2) 0.058(2) 0.073(2) 0.0096(18) 0.0085(17) 0.0030(16)
C5 0.038(2) 0.0615(19) 0.062(2) 0.0038(16) 0.0087(16) 0.0045(16)
C6 0.042(2) 0.081(3) 0.054(2) -0.0030(19) 0.0087(17) -0.002(2)
C7 0.056(2) 0.077(3) 0.065(2) -0.012(2) 0.015(2) -0.009(2)
C8 0.081(4) 0.104(4) 0.085(3) -0.035(3) 0.035(3) -0.026(3)
C9 0.068(4) 0.198(10) 0.079(3) -0.057(5) 0.007(3) -0.037(5)
C10 0.085(5) 0.167(8) 0.108(5) -0.045(5) -0.035(4) 0.006(5)
C11 0.063(3) 0.122(5) 0.098(4) -0.015(4) -0.022(3) 0.014(3)

loop_
_atom_type_symbol
_atom_type_description
_atom_type_scat_dispersion_real
_atom_type_scat_dispersion_imag
_atom_type_scat_source
C C 0.0181 0.0091 'International Tables Vol C Tables 4.2.6.8 and 6.1.1.4'
H H 0.0000 0.0000 'International Tables Vol C Tables 4.2.6.8 and 6.1.1.4'
O O 0.0492 0.0322 'International Tables Vol C Tables 4.2.6.8 and 6.1.1.4'
S S 0.3331 0.5567 'International Tables Vol C Tables 4.2.6.8 and 6.1.1.4'

loop_
_geom_angle_atom_site_label_1
_geom_angle_atom_site_label_2
_geom_angle_atom_site_label_3
_geom_angle
O1 S1 C2 106.4(2)
O1 S1 C1 106.36(18)
C2 S1 C1 95.29(18)
C5 C1 S2 128.5(3)
C5 C1 S1 117.6(3)
S2 C1 S1 113.80(19)
O2 S2 C1 104.95(19)
O2 S2 C4 106.14(18)
C1 S2 C4 95.83(17)
C3 C2 S1 113.5(3)
C3 C2 H2A 108.9
S1 C2 H2A 108.9
C3 C2 H2B 108.9
S1 C2 H2B 108.9
H2A C2 H2B 107.7
C4 C3 C2 115.4(3)
C4 C3 H3A 108.4
C2 C3 H3A 108.4
C4 C3 H3B 108.4
C2 C3 H3B 108.4
H3A C3 H3B 107.5
C3 C4 S2 112.6(3)
C3 C4 H4A 109.1
S2 C4 H4A 109.1
C3 C4 H4B 109.1
S2 C4 H4B 109.1
H4A C4 H4B 107.8
C1 C5 C6 132.7(4)
C1 C5 H5 113.6
C6 C5 H5 113.6
C7 C6 C11 118.5(5)
C7 C6 C5 125.6(4)
C11 C6 C5 115.9(5)
C8 C7 C6 119.6(5)
C8 C7 H7 120.2
C6 C7 H7 120.2
C7 C8 C9 119.9(6)
C7 C8 H8 120.0
C9 C8 H8 120.0
C10 C9 C8 120.2(6)
C10 C9 H9 119.9
C8 C9 H9 119.9
C9 C10 C11 120.6(7)
C9 C10 H10 119.7
C11 C10 H10 119.7
C10 C11 C6 121.1(8)
C10 C11 H11 119.4
C6 C11 H11 119.4

loop_
_geom_bond_atom_site_label_1
_geom_bond_atom_site_label_2
_geom_bond_distance
S1 O1 1.484(3)
S1 C2 1.794(4)
S1 C1 1.796(4)
C1 C5 1.344(6)
C1 S2 1.786(4)
S2 O2 1.498(3)
S2 C4 1.804(4)
C2 C3 1.520(6)
C2 H2A 0.9700
C2 H2B 0.9700
C3 C4 1.512(6)
C3 H3A 0.9700
C3 H3B 0.9700
C4 H4A 0.9700
C4 H4B 0.9700
C5 C6 1.466(6)
C5 H5 0.9300
C6 C7 1.386(7)
C6 C11 1.391(7)
C7 C8 1.381(7)
C7 H7 0.9300
C8 C9 1.395(10)
C8 H8 0.9300
C9 C10 1.336(14)
C9 H9 0.9300
C10 C11 1.362(9)
C10 H10 0.9300
C11 H11 0.9300

loop_
_geom_torsion_atom_site_label_1
_geom_torsion_atom_site_label_2
_geom_torsion_atom_site_label_3
_geom_torsion_atom_site_label_4
_geom_torsion
O1 S1 C1 C5 -7.5(4)
C2 S1 C1 C5 -116.4(3)
O1 S1 C1 S2 176.8(2)
C2 S1 C1 S2 67.9(2)
C5 C1 S2 O2 -134.9(4)
S1 C1 S2 O2 40.2(2)
C5 C1 S2 C4 116.6(4)
S1 C1 S2 C4 -68.3(2)
O1 S1 C2 C3 -168.5(3)
C1 S1 C2 C3 -59.7(3)
S1 C2 C3 C4 65.0(4)
C2 C3 C4 S2 -64.5(4)
O2 S2 C4 C3 -47.5(3)
C1 S2 C4 C3 59.9(3)
S2 C1 C5 C6 -1.8(7)
S1 C1 C5 C6 -176.7(4)
C1 C5 C6 C7 -9.4(7)
C1 C5 C6 C11 169.3(5)
C11 C6 C7 C8 -0.8(7)
C5 C6 C7 C8 177.8(4)
C6 C7 C8 C9 0.2(7)
C7 C8 C9 C10 1.0(10)
C8 C9 C10 C11 -1.5(14)
C9 C10 C11 C6 0.8(14)
C7 C6 C11 C10 0.4(10)
C5 C6 C11 C10 -178.4(7)

loop_
_cod_related_entry_id
_cod_related_entry_code
_cod_related_entry_database
1 21157011 ChemSpider
